data_7017798
loop_
_publ_author_name
'Maini, Lucia'
'Braga, Dario'
'Mazzeo, Paolo P.'
'Ventura, Barbara'

_publ_section_title
;
 Polymorph and isomer conversion of complexes based on CuI and PPh3 easily
 observed via luminescence.
;
_journal_issue 2
_journal_name_full 'Dalton transactions (Cambridge, England : 2003)'
_journal_page_first 531
_journal_page_last 539
_journal_paper_doi 10.1039/c1dt11462j
_journal_volume 41
_journal_year 2012
_chemical_formula_sum 'C72 H60 Cu4 I4 P4'
_chemical_formula_weight 1810.84
_space_group_IT_number 220
_symmetry_cell_setting cubic
_symmetry_space_group_name_Hall 'I -4bd 2c 3'
_symmetry_space_group_name_H-M 'I -4 3 d'
_atom_sites_solution_hydrogens geom
_atom_sites_solution_primary direct
_atom_sites_solution_secondary difmap
_audit_creation_method SHELXL-97
_audit_update_record
;
2011-06-28 # Formatted by publCIF
;
_cell_angle_alpha 90.00
_cell_angle_beta 90.00
_cell_angle_gamma 90.00
_cell_formula_units_Z 16
_cell_length_a 29.7864(3)
_cell_length_b 29.7864(3)
_cell_length_c 29.7864(3)
_cell_measurement_reflns_used 5147
_cell_measurement_temperature 90(2)
_cell_measurement_theta_max 29.0959
_cell_measurement_theta_min 2.5534
_cell_volume 26427.4(5)
_computing_structure_refinement 'SHELXL-97 (Sheldrick, 1997)'
_computing_structure_solution 'SHELXS-97 (Sheldrick, 1990)'
_diffrn_ambient_temperature 90(2)
_diffrn_detector_area_resol_mean 16.1340
_diffrn_measured_fraction_theta_full 0.998
_diffrn_measured_fraction_theta_max 0.906
_diffrn_measurement_device_type 'Xcalibur, Sapphire3'
_diffrn_measurement_method '\w scans'
_diffrn_radiation_monochromator graphite
_diffrn_radiation_source 'fine-focus sealed tube'
_diffrn_radiation_type MoK\a
_diffrn_radiation_wavelength 0.71073
_diffrn_reflns_av_R_equivalents 0.0456
_diffrn_reflns_av_sigmaI/netI 0.0589
_diffrn_reflns_limit_h_max 18
_diffrn_reflns_limit_h_min -38
_diffrn_reflns_limit_k_max 20
_diffrn_reflns_limit_k_min -40
_diffrn_reflns_limit_l_max 18
_diffrn_reflns_limit_l_min -20
_diffrn_reflns_number 13317
_diffrn_reflns_theta_full 25.00
_diffrn_reflns_theta_max 29.01
_diffrn_reflns_theta_min 2.56
_exptl_absorpt_coefficient_mu 3.278
_exptl_absorpt_correction_T_max 1.00000
_exptl_absorpt_correction_T_min 0.98614
_exptl_absorpt_correction_type multi-scan
_exptl_crystal_colour colourless
_exptl_crystal_density_diffrn 1.821
_exptl_crystal_density_method 'not measured'
_exptl_crystal_description prism
_exptl_crystal_F_000 14080
_exptl_crystal_size_max 0.2
_exptl_crystal_size_mid 0.1
_exptl_crystal_size_min 0.09
_refine_diff_density_max 0.556
_refine_diff_density_min -0.552
_refine_diff_density_rms 0.095
_refine_ls_abs_structure_details 'Flack H D (1983), Acta Cryst. A39, 876-881'
_refine_ls_abs_structure_Flack -0.01(2)
_refine_ls_extinction_method none
_refine_ls_goodness_of_fit_ref 1.020
_refine_ls_hydrogen_treatment constr
_refine_ls_matrix_type full
_refine_ls_number_parameters 253
_refine_ls_number_reflns 4275
_refine_ls_number_restraints 0
_refine_ls_restrained_S_all 1.020
_refine_ls_R_factor_all 0.0459
_refine_ls_R_factor_gt 0.0383
_refine_ls_shift/su_max 0.001
_refine_ls_shift/su_mean 0.000
_refine_ls_structure_factor_coef Fsqd
_refine_ls_weighting_details 'calc w=1/[\s^2^(Fo^2^)+(0.0233P)^2^+0.0000P] where P=(Fo^2^+2Fc^2^)/3'
_refine_ls_weighting_scheme calc
_refine_ls_wR_factor_gt 0.0588
_refine_ls_wR_factor_ref 0.0609
_reflns_number_gt 3850
_reflns_number_total 4275
_reflns_threshold_expression >2sigma(I)
_cod_data_source_file c1dt11462j.txt
_cod_data_source_block shelxl2
_cod_database_code 7017798

loop_
_symmetry_equiv_pos_as_xyz
'x, y, z'
'x, -y, -z+1/2'
'-x, -y+1/2, z'
'-x, y+1/2, -z+1/2'
'y+1/4, -x+3/4, -z+1/4'
'-y+1/4, -x+3/4, z+3/4'
'-y+3/4, x+3/4, -z+1/4'
'y+3/4, x+3/4, z+3/4'
'y, z, x'
'-y, -z+1/2, x'
'y, -z, -x+1/2'
'-y, z+1/2, -x+1/2'
'z+1/4, -y+3/4, -x+1/4'
'z+1/4, y+1/4, x+1/4'
'-z+3/4, y+3/4, -x+1/4'
'-z+3/4, -y+1/4, x+1/4'
'z, x, y'
'-z+1/2, x, -y'
'-z, -x+1/2, y'
'z+1/2, -x+1/2, -y'
'x+3/4, z+3/4, y+3/4'
'x+3/4, -z+1/4, -y+3/4'
'-x+3/4, z+3/4, -y+1/4'
'-x+1/4, -z+3/4, y+3/4'
'x+1/2, y+1/2, z+1/2'
'x+1/2, -y+1/2, -z+1'
'-x+1/2, -y+1, z+1/2'
'-x+1/2, y+1, -z+1'
'y+3/4, -x+5/4, -z+3/4'
'-y+3/4, -x+5/4, z+5/4'
'-y+5/4, x+5/4, -z+3/4'
'y+5/4, x+5/4, z+5/4'
'y+1/2, z+1/2, x+1/2'
'-y+1/2, -z+1, x+1/2'
'y+1/2, -z+1/2, -x+1'
'-y+1/2, z+1, -x+1'
'z+3/4, -y+5/4, -x+3/4'
'z+3/4, y+3/4, x+3/4'
'-z+5/4, y+5/4, -x+3/4'
'-z+5/4, -y+3/4, x+3/4'
'z+1/2, x+1/2, y+1/2'
'-z+1, x+1/2, -y+1/2'
'-z+1/2, -x+1, y+1/2'
'z+1, -x+1, -y+1/2'
'x+5/4, z+5/4, y+5/4'
'x+5/4, -z+3/4, -y+5/4'
'-x+5/4, z+5/4, -y+3/4'
'-x+3/4, -z+5/4, y+5/4'

loop_
_atom_site_label
_atom_site_type_symbol
_atom_site_fract_x
_atom_site_fract_y
_atom_site_fract_z
_atom_site_U_iso_or_equiv
_atom_site_adp_type
_atom_site_occupancy
_atom_site_symmetry_multiplicity
_atom_site_calc_flag
_atom_site_refinement_flags
C2 C 0.49555(18) 0.53371(17) 0.17472(17) 0.0187(12) Uani 1 1 d .
H2 H 0.4649 0.5352 0.1688 0.022 Uiso 1 1 calc R
C7 C 0.44091(18) 0.44235(17) 0.15659(16) 0.0134(11) Uani 1 1 d .
C15 C 0.56032(19) 0.3357(2) 0.1102(2) 0.0276(15) Uani 1 1 d .
H15 H 0.5689 0.3179 0.0861 0.033 Uiso 1 1 calc R
C3 C 0.5160(2) 0.56781(18) 0.19841(18) 0.0224(13) Uani 1 1 d .
H3 H 0.4990 0.5915 0.2095 0.027 Uiso 1 1 calc R
C12 C 0.43863(18) 0.4453(2) 0.20335(18) 0.0221(13) Uani 1 1 d .
H12 H 0.4629 0.4569 0.2193 0.026 Uiso 1 1 calc R
C8 C 0.40360(18) 0.42558(18) 0.1341(2) 0.0206(13) Uani 1 1 d .
H8 H 0.4039 0.4237 0.1030 0.025 Uiso 1 1 calc R
C13 C 0.52419(18) 0.40287(18) 0.13773(18) 0.0176(12) Uani 1 1 d .
C4 C 0.5620(2) 0.56666(19) 0.20573(18) 0.0245(14) Uani 1 1 d .
H4 H 0.5761 0.5897 0.2214 0.029 Uiso 1 1 calc R
C1 C 0.52013(17) 0.49705(17) 0.15954(17) 0.0139(11) Uani 1 1 d .
C9 C 0.3661(2) 0.41162(19) 0.1576(2) 0.0262(14) Uani 1 1 d .
H9 H 0.3415 0.4003 0.1421 0.031 Uiso 1 1 calc R
C14 C 0.53865(18) 0.37626(18) 0.10290(19) 0.0191(12) Uani 1 1 d .
H14 H 0.5337 0.3857 0.0736 0.023 Uiso 1 1 calc R
C5 C 0.5864(2) 0.53097(19) 0.1894(2) 0.0278(14) Uani 1 1 d .
H5 H 0.6173 0.5302 0.1939 0.033 Uiso 1 1 calc R
C19 C 0.64124(17) 0.42989(17) -0.07601(17) 0.0143(11) Uani 1 1 d .
C17 C 0.5557(2) 0.3488(2) 0.1892(2) 0.044(2) Uani 1 1 d .
H17 H 0.5613 0.3400 0.2186 0.053 Uiso 1 1 calc R
C16 C 0.5691(2) 0.32205(19) 0.1539(2) 0.0299(16) Uani 1 1 d .
H16 H 0.5840 0.2951 0.1593 0.036 Uiso 1 1 calc R
C11 C 0.4014(2) 0.4315(2) 0.2259(2) 0.0298(16) Uani 1 1 d .
H11 H 0.4006 0.4337 0.2570 0.036 Uiso 1 1 calc R
C10 C 0.36485(19) 0.41437(19) 0.2036(2) 0.0257(14) Uani 1 1 d .
H10 H 0.3397 0.4048 0.2193 0.031 Uiso 1 1 calc R
C18 C 0.5337(2) 0.3891(2) 0.1807(2) 0.0398(19) Uani 1 1 d .
H18 H 0.5253 0.4072 0.2048 0.048 Uiso 1 1 calc R
C24 C 0.67395(18) 0.39725(18) -0.08414(17) 0.0164(12) Uani 1 1 d .
H24 H 0.6655 0.3689 -0.0940 0.020 Uiso 1 1 calc R
C23 C 0.71910(18) 0.40702(18) -0.07758(18) 0.0174(12) Uani 1 1 d .
H23 H 0.7406 0.3850 -0.0827 0.021 Uiso 1 1 calc R
C22 C 0.73200(18) 0.4488(2) -0.06368(18) 0.0236(13) Uani 1 1 d .
H22 H 0.7622 0.4549 -0.0588 0.028 Uiso 1 1 calc R
C21 C 0.70020(18) 0.48212(19) -0.05677(19) 0.0237(13) Uani 1 1 d .
H21 H 0.7091 0.5107 -0.0479 0.028 Uiso 1 1 calc R
C6 C 0.56585(17) 0.49620(19) 0.16640(18) 0.0200(13) Uani 1 1 d .
H6 H 0.5829 0.4723 0.1556 0.024 Uiso 1 1 calc R
C20 C 0.65462(18) 0.47233(18) -0.06322(18) 0.0185(13) Uani 1 1 d .
H20 H 0.6332 0.4946 -0.0588 0.022 Uiso 1 1 calc R
I1 I 0.579120(11) 0.491348(11) 0.038088(11) 0.01345(8) Uani 1 1 d .
I2 I 0.444893(11) 0.555107(11) 0.055107(11) 0.01489(13) Uani 1 3 d S
Cu2 Cu 0.53714(2) 0.46286(2) -0.03714(2) 0.0163(2) Uani 1 3 d S
Cu1 Cu 0.48834(2) 0.47653(2) 0.05395(2) 0.01669(15) Uani 1 1 d .
P1 P 0.49234(5) 0.45383(5) 0.12588(4) 0.0130(3) Uani 1 1 d .
P2 P 0.58113(4) 0.41887(4) -0.08113(4) 0.0124(5) Uani 1 3 d S

loop_
_atom_site_aniso_label
_atom_site_aniso_U_11
_atom_site_aniso_U_22
_atom_site_aniso_U_33
_atom_site_aniso_U_23
_atom_site_aniso_U_13
_atom_site_aniso_U_12
C2 0.020(3) 0.016(3) 0.020(3) 0.003(3) -0.002(3) 0.005(3)
C7 0.014(2) 0.012(2) 0.014(2) 0.001(2) 0.003(2) 0.001(2)
C15 0.021(3) 0.025(3) 0.037(4) -0.018(3) -0.008(3) 0.007(3)
C3 0.035(3) 0.016(3) 0.016(3) 0.001(3) -0.001(3) 0.000(3)
C12 0.018(3) 0.030(3) 0.018(3) -0.003(3) 0.005(3) -0.001(3)
C8 0.018(3) 0.017(3) 0.027(3) -0.001(3) -0.003(3) 0.002(3)
C13 0.022(3) 0.015(3) 0.016(3) 0.005(2) 0.000(3) -0.001(3)
C4 0.039(4) 0.019(3) 0.015(3) -0.002(3) -0.011(3) -0.008(3)
C1 0.016(2) 0.015(3) 0.010(2) 0.006(2) -0.001(2) -0.003(3)
C9 0.016(3) 0.023(3) 0.040(4) 0.010(3) -0.006(3) -0.001(3)
C14 0.016(3) 0.020(3) 0.022(3) -0.003(3) -0.007(3) 0.001(3)
C5 0.029(3) 0.030(3) 0.024(3) -0.002(3) -0.003(3) -0.002(3)
C19 0.016(3) 0.016(3) 0.011(2) 0.001(2) 0.004(2) -0.003(2)
C17 0.057(4) 0.041(4) 0.034(4) 0.023(4) 0.021(4) 0.035(4)
C16 0.024(3) 0.015(3) 0.051(4) 0.009(3) 0.002(3) 0.007(3)
C11 0.031(3) 0.036(4) 0.023(3) 0.008(3) 0.005(3) 0.000(3)
C10 0.016(3) 0.021(3) 0.040(4) 0.017(3) 0.014(3) 0.001(3)
C18 0.063(5) 0.035(4) 0.021(3) 0.005(3) 0.013(4) 0.033(4)
C24 0.021(3) 0.012(3) 0.015(3) 0.000(2) 0.000(3) 0.000(3)
C23 0.015(3) 0.016(3) 0.022(3) 0.008(3) 0.000(3) 0.001(2)
C22 0.013(3) 0.035(3) 0.023(3) 0.008(3) 0.003(3) -0.002(3)
C21 0.023(3) 0.021(3) 0.028(3) -0.009(3) 0.004(3) -0.006(3)
C6 0.019(3) 0.021(3) 0.020(3) 0.000(3) -0.006(3) 0.001(3)
C20 0.019(3) 0.017(3) 0.020(3) -0.001(3) 0.004(3) 0.002(3)
I1 0.01264(15) 0.01401(16) 0.01369(16) 0.00003(15) -0.00079(16) 0.00080(14)
I2 0.01489(13) 0.01489(13) 0.01489(13) -0.00177(15) 0.00177(15) 0.00177(15)
Cu2 0.0163(2) 0.0163(2) 0.0163(2) -0.0017(3) 0.0017(3) 0.0017(3)
Cu1 0.0216(4) 0.0165(3) 0.0120(3) 0.0009(3) -0.0012(3) -0.0008(3)
P1 0.0151(7) 0.0124(6) 0.0116(6) 0.0000(6) 0.0001(6) 0.0018(6)
P2 0.0124(5) 0.0124(5) 0.0124(5) -0.0016(6) 0.0016(6) 0.0016(6)

loop_
_atom_type_symbol
_atom_type_description
_atom_type_scat_dispersion_real
_atom_type_scat_dispersion_imag
_atom_type_scat_source
C C 0.0033 0.0016 'International Tables Vol C Tables 4.2.6.8 and 6.1.1.4'
H H 0.0000 0.0000 'International Tables Vol C Tables 4.2.6.8 and 6.1.1.4'
Cu Cu 0.3201 1.2651 'International Tables Vol C Tables 4.2.6.8 and 6.1.1.4'
I I -0.4742 1.8119 'International Tables Vol C Tables 4.2.6.8 and 6.1.1.4'
P P 0.1023 0.0942 'International Tables Vol C Tables 4.2.6.8 and 6.1.1.4'

loop_
_geom_angle_atom_site_label_1
_geom_angle_atom_site_label_2
_geom_angle_atom_site_label_3
_geom_angle
_geom_angle_site_symmetry_1
_geom_angle_site_symmetry_3
C3 C2 C1 120.9(5) . .
C3 C2 H2 119.6 . .
C1 C2 H2 119.6 . .
C8 C7 C12 117.6(5) . .
C8 C7 P1 120.0(4) . .
C12 C7 P1 122.1(4) . .
C14 C15 C16 119.4(6) . .
C14 C15 H15 120.3 . .
C16 C15 H15 120.3 . .
C2 C3 C4 119.9(5) . .
C2 C3 H3 120.1 . .
C4 C3 H3 120.1 . .
C11 C12 C7 120.8(5) . .
C11 C12 H12 119.6 . .
C7 C12 H12 119.6 . .
C9 C8 C7 120.7(5) . .
C9 C8 H8 119.7 . .
C7 C8 H8 119.7 . .
C14 C13 C18 117.8(5) . .
C14 C13 P1 119.8(4) . .
C18 C13 P1 122.4(4) . .
C5 C4 C3 119.0(5) . .
C5 C4 H4 120.5 . .
C3 C4 H4 120.5 . .
C6 C1 C2 119.1(5) . .
C6 C1 P1 121.1(4) . .
C2 C1 P1 119.5(4) . .
C10 C9 C8 120.6(6) . .
C10 C9 H9 119.7 . .
C8 C9 H9 119.7 . .
C13 C14 C15 122.0(6) . .
C13 C14 H14 119.0 . .
C15 C14 H14 119.0 . .
C4 C5 C6 121.3(5) . .
C4 C5 H5 119.3 . .
C6 C5 H5 119.3 . .
C20 C19 C24 118.9(5) . .
C20 C19 P2 118.1(4) . .
C24 C19 P2 123.0(4) . .
C16 C17 C18 119.9(6) . .
C16 C17 H17 120.1 . .
C18 C17 H17 120.1 . .
C17 C16 C15 119.3(5) . .
C17 C16 H16 120.4 . .
C15 C16 H16 120.4 . .
C12 C11 C10 121.4(6) . .
C12 C11 H11 119.3 . .
C10 C11 H11 119.3 . .
C9 C10 C11 118.9(5) . .
C9 C10 H10 120.6 . .
C11 C10 H10 120.6 . .
C13 C18 C17 121.6(6) . .
C13 C18 H18 119.2 . .
C17 C18 H18 119.2 . .
C23 C24 C19 120.3(5) . .
C23 C24 H24 119.8 . .
C19 C24 H24 119.8 . .
C22 C23 C24 120.4(5) . .
C22 C23 H23 119.8 . .
C24 C23 H23 119.8 . .
C23 C22 C21 120.3(5) . .
C23 C22 H22 119.9 . .
C21 C22 H22 119.9 . .
C22 C21 C20 119.5(5) . .
C22 C21 H21 120.3 . .
C20 C21 H21 120.3 . .
C1 C6 C5 119.8(5) . .
C1 C6 H6 120.1 . .
C5 C6 H6 120.1 . .
C19 C20 C21 120.5(5) . .
C19 C20 H20 119.7 . .
C21 C20 H20 119.7 . .
Cu1 I1 Cu2 71.40(3) 12_655 .
Cu1 I1 Cu1 63.13(3) 12_655 .
Cu2 I1 Cu1 68.96(2) . .
Cu1 I2 Cu1 63.83(2) . 43_554
Cu1 I2 Cu1 63.84(2) . 12_655
Cu1 I2 Cu1 63.83(2) 43_554 12_655
P2 Cu2 I1 113.13(2) . 43_554
P2 Cu2 I1 113.13(2) . 12_655
I1 Cu2 I1 105.58(3) 43_554 12_655
P2 Cu2 I1 113.13(2) . .
I1 Cu2 I1 105.58(3) 43_554 .
I1 Cu2 I1 105.58(3) 12_655 .
P1 Cu1 I1 120.28(4) . 43_554
P1 Cu1 I2 106.04(4) . .
I1 Cu1 I2 114.71(3) 43_554 .
P1 Cu1 I1 99.09(4) . .
I1 Cu1 I1 105.79(3) 43_554 .
I2 Cu1 I1 109.50(2) . .
P1 Cu1 Cu1 155.67(5) . 43_554
I1 Cu1 Cu1 61.27(2) 43_554 43_554
I2 Cu1 Cu1 58.084(12) . 43_554
I1 Cu1 Cu1 103.64(2) . 43_554
P1 Cu1 Cu1 130.51(5) . 12_655
I1 Cu1 Cu1 108.09(2) 43_554 12_655
I2 Cu1 Cu1 58.082(12) . 12_655
I1 Cu1 Cu1 55.60(2) . 12_655
Cu1 Cu1 Cu1 60.0 43_554 12_655
C7 P1 C13 100.6(2) . .
C7 P1 C1 103.8(2) . .
C13 P1 C1 104.1(2) . .
C7 P1 Cu1 119.44(17) . .
C13 P1 Cu1 117.50(18) . .
C1 P1 Cu1 109.53(17) . .
C19 P2 C19 104.1(2) . 43_554
C19 P2 C19 104.1(2) . 12_655
C19 P2 C19 104.1(2) 43_554 12_655
C19 P2 Cu2 114.45(17) . .
C19 P2 Cu2 114.45(17) 43_554 .
C19 P2 Cu2 114.45(17) 12_655 .

loop_
_geom_bond_atom_site_label_1
_geom_bond_atom_site_label_2
_geom_bond_distance
_geom_bond_site_symmetry_2
C2 C3 1.378(7) .
C2 C1 1.390(7) .
C2 H2 0.9300 .
C7 C8 1.390(7) .
C7 C12 1.397(7) .
C7 P1 1.817(5) .
C15 C14 1.386(8) .
C15 C16 1.388(8) .
C15 H15 0.9300 .
C3 C4 1.387(8) .
C3 H3 0.9300 .
C12 C11 1.360(8) .
C12 H12 0.9300 .
C8 C9 1.382(8) .
C8 H8 0.9300 .
C13 C14 1.375(7) .
C13 C18 1.375(8) .
C13 P1 1.824(5) .
C4 C5 1.377(8) .
C4 H4 0.9300 .
C1 C6 1.377(7) .
C1 P1 1.830(5) .
C9 C10 1.371(8) .
C9 H9 0.9300 .
C14 H14 0.9300 .
C5 C6 1.383(7) .
C5 H5 0.9300 .
C19 C20 1.379(7) .
C19 C24 1.398(7) .
C19 P2 1.827(5) .
C17 C16 1.380(8) .
C17 C18 1.388(8) .
C17 H17 0.9300 .
C16 H16 0.9300 .
C11 C10 1.373(8) .
C11 H11 0.9300 .
C10 H10 0.9300 .
C18 H18 0.9300 .
C24 C23 1.390(7) .
C24 H24 0.9300 .
C23 C22 1.366(8) .
C23 H23 0.9300 .
C22 C21 1.387(8) .
C22 H22 0.9300 .
C21 C20 1.402(7) .
C21 H21 0.9300 .
C6 H6 0.9300 .
C20 H20 0.9300 .
I1 Cu1 2.6161(7) 12_655
I1 Cu2 2.7027(6) .
I1 Cu1 2.7803(7) .
I2 Cu1 2.6747(8) .
I2 Cu1 2.6748(8) 43_554
I2 Cu1 2.6748(8) 12_655
Cu2 P2 2.270(3) .
Cu2 I1 2.7025(6) 43_554
Cu2 I1 2.7026(6) 12_655
Cu1 P1 2.2500(14) .
Cu1 I1 2.6160(7) 43_554
Cu1 Cu1 2.8282(11) 43_554
Cu1 Cu1 2.8283(11) 12_655
P2 C19 1.827(5) 43_554
P2 C19 1.827(5) 12_655
